data_9009376
loop_
_publ_author_name
'Hughes J M'
'Drexler J W'

_publ_section_title
;
 Cation substitution in the apatite tetrahedral site:
 crystal structures of type hydroxylellestadtite and type fermorite
 Locality: Sitipar deposit, India
;
_journal_name_full 'Neues Jahrbuch fur Mineralogie, Monatshefte'
_journal_page_first 327
_journal_page_last 336
_journal_volume 1991
_journal_year 1991
_chemical_formula_sum 'As1.5 Ca4.2 F0.345 H0.02 O12.654 P1.5 Sr0.8'
_chemical_name_mineral Fermorite
_space_group_IT_number 11
_symmetry_space_group_name_Hall '-P 2c'
_symmetry_space_group_name_H-M 'P 1 1 21/m'
_cell_angle_alpha 90
_cell_angle_beta 90
_cell_angle_gamma 119.971
_cell_formula_units_Z 2
_cell_length_a 9.5935
_cell_length_b 9.5966
_cell_length_c 6.9754
_cell_volume 556.315
_cod_original_formula_sum '(Ca4.2 Sr.8) (As1.5 P1.5) O12.654 F.345 H.02'
_cod_database_code 9009376

loop_
_symmetry_equiv_pos_as_xyz
x,y,z
-x,-y,1/2+z
x,y,1/2-z
-x,-y,-z

loop_
_atom_site_label
_atom_site_fract_x
_atom_site_fract_y
_atom_site_fract_z
_atom_site_occupancy
_atom_site_U_iso_or_equiv
_atom_site_type_symbol
_atom_site_attached_hydrogens
Ca1 0.33340 0.66663 0.00160 0.84000 0.01330 Ca 0
Sr1 0.33340 0.66663 0.00160 0.16000 0.01330 Sr 0
Ca2a 0.00702 0.25046 0.25000 0.84000 0.01317 Ca 0
Sr2a 0.00702 0.25046 0.25000 0.16000 0.01317 Sr 0
Ca2b 0.74963 0.75684 0.25000 0.84000 0.01279 Ca 0
Sr2b 0.74963 0.75684 0.25000 0.16000 0.01279 Sr 0
Ca2c 0.24318 0.99288 0.25000 0.84000 0.01292 Ca 0
Sr2c 0.24318 0.99288 0.25000 0.16000 0.01292 Sr 0
As5+1 0.63019 0.02816 0.25000 0.50000 0.00823 As 0
P1 0.63019 0.02816 0.25000 0.50000 0.00823 P 0
As5+2 0.97194 0.60212 0.25000 0.50000 0.00836 As 0
P2 0.97194 0.60212 0.25000 0.50000 0.00836 P 0
As5+3 0.39803 0.36981 0.25000 0.50000 0.00823 As 0
P3 0.39803 0.36981 0.25000 0.50000 0.00823 P 0
O1a 0.32610 0.48830 0.25000 1.00000 0.01988 O 0
O1b 0.51200 0.83770 0.25000 1.00000 0.02077 O 0
O1c 0.16250 0.67470 0.25000 1.00000 0.02128 O 0
O2a 0.59210 0.46710 0.25000 1.00000 0.02406 O 0
O2b 0.53290 0.12500 0.25000 1.00000 0.02330 O 0
O2c 0.87500 0.40740 0.25000 1.00000 0.02482 O 0
O3a 0.34320 0.25580 0.06670 1.00000 0.03078 O 0
O3b 0.74460 0.08790 0.06640 1.00000 0.03002 O 0
O3c -0.08750 0.65710 0.06650 1.00000 0.03040 O 0
O-H -0.00180 -0.00010 0.19100 0.32700 0.02913 O 1
F 0.00200 0.00000 0.25000 0.34500 0.02533 F 0

loop_
_cod_changelog_entry_id
_cod_changelog_entry_author
_cod_changelog_entry_date
_cod_changelog_entry_text
1
;cod-tools version 3.8.0
Id: cif_guess_AMCSD_atom_types 9581 2023-05-17 12:35:41Z saulius
;
2023-05-18T11:40:16+03:00
;Derived atom types and hydrogen counts
from atom names that follow the AMCSD naming convention
(Wat == water, O-H == hydroxyl).
;
